data_4300790
loop_
_publ_author_name
'Oh, Moonhyun'
'Stern, Charlotte L.'
'Mirkin, Chad A.'

_publ_contact_author_address
;
 Department of Chemistry and the Center for Nanofabrication
 and Molecular Self-Assembly,
 Northwestern University,
 Evanston, Illinois 60208-3113, USA
;
_publ_contact_author_email chadnano@northwestern.edu
_publ_contact_author_fax 847-467-5123
_publ_contact_author_name 'Chad A. Mirkin'
_publ_contact_author_phone 847-467-7302
_publ_section_title
;
 Coordination Polymers from Silver(I) and Bifunctional Pyridyl Ligands
;
_journal_coden_ASTM INOCAJ
_journal_issue 8
_journal_name_full 'Inorganic Chemistry'
_journal_page_first 2647
_journal_page_last 2653
_journal_paper_doi 10.1021/ic0482990
_journal_volume 44
_journal_year 2005
_chemical_formula_sum 'C38 H32 Ag2 F6 N4 O8 S4'
_chemical_formula_weight 1130.66
_space_group_IT_number 2
_symmetry_cell_setting triclinic
_symmetry_space_group_name_Hall '-P 1'
_symmetry_space_group_name_H-M 'P -1'
_atom_sites_solution_hydrogens geom
_atom_sites_solution_primary direct
_atom_sites_solution_secondary difmap
_audit_creation_method SHELXL-97
_cell_angle_alpha 91.4810(10)
_cell_angle_beta 94.7020(10)
_cell_angle_gamma 111.9030(10)
_cell_formula_units_Z 1
_cell_length_a 9.0500(6)
_cell_length_b 10.7333(7)
_cell_length_c 11.3373(7)
_cell_measurement_temperature 153(2)
_cell_volume 1016.43(11)
_computing_cell_refinement 'Bruker SMART'
_computing_data_collection 'Bruker SMART'
_computing_data_reduction 'Bruker SAINT'
_computing_molecular_graphics 'Bruker SHELXTL'
_computing_publication_material 'Bruker SHELXTL'
_computing_structure_refinement 'SHELXL-97 (Sheldrick, 1997)'
_computing_structure_solution 'SHELXS-97 (Sheldrick, 1990)'
_diffrn_ambient_temperature 153(2)
_diffrn_measured_fraction_theta_full 0.899
_diffrn_measured_fraction_theta_max 0.899
_diffrn_measurement_device_type 'CCD area detector'
_diffrn_measurement_method 'omega scans'
_diffrn_radiation_monochromator graphite
_diffrn_radiation_source 'fine-focus sealed tube'
_diffrn_radiation_type MoK\a
_diffrn_radiation_wavelength 0.71073
_diffrn_reflns_av_R_equivalents 0.0179
_diffrn_reflns_av_sigmaI/netI 0.0250
_diffrn_reflns_limit_h_max 11
_diffrn_reflns_limit_h_min -11
_diffrn_reflns_limit_k_max 14
_diffrn_reflns_limit_k_min -14
_diffrn_reflns_limit_l_max 14
_diffrn_reflns_limit_l_min -14
_diffrn_reflns_number 9431
_diffrn_reflns_theta_full 28.73
_diffrn_reflns_theta_max 28.73
_diffrn_reflns_theta_min 1.81
_exptl_absorpt_coefficient_mu 1.255
_exptl_absorpt_correction_T_max 0.9607
_exptl_absorpt_correction_T_min 0.6636
_exptl_absorpt_correction_type integration
_exptl_crystal_colour colorless
_exptl_crystal_density_diffrn 1.847
_exptl_crystal_density_meas 0
_exptl_crystal_density_method 'not measured'
_exptl_crystal_description plate
_exptl_crystal_F_000 564
_exptl_crystal_size_max 0.032
_exptl_crystal_size_mid 0.244
_exptl_crystal_size_min 0.314
_refine_diff_density_max 1.425
_refine_diff_density_min -1.529
_refine_diff_density_rms 0.114
_refine_ls_extinction_method none
_refine_ls_goodness_of_fit_ref 1.028
_refine_ls_hydrogen_treatment mixed
_refine_ls_matrix_type full
_refine_ls_number_parameters 280
_refine_ls_number_reflns 4752
_refine_ls_number_restraints 0
_refine_ls_restrained_S_all 1.028
_refine_ls_R_factor_all 0.0438
_refine_ls_R_factor_gt 0.0389
_refine_ls_shift/su_max 0.001
_refine_ls_shift/su_mean 0.000
_refine_ls_structure_factor_coef Fsqd
_refine_ls_weighting_details 'calc w=1/[\s^2^(Fo^2^)+(0.0651P)^2^+1.7111P] where P=(Fo^2^+2Fc^2^)/3'
_refine_ls_weighting_scheme calc
_refine_ls_wR_factor_gt 0.1047
_refine_ls_wR_factor_ref 0.1094
_reflns_number_gt 4250
_reflns_number_total 4752
_reflns_threshold_expression >2sigma(I)
_cod_data_source_file ic0482990si20041203_074918.cif
_cod_data_source_block 5
_cod_depositor_comments
;
The following automatic conversions were performed:
'_symmetry_cell_setting' value 'Triclinic' changed to 'triclinic'
according to '/home/saulius/struct/CIF-dictionaries/cif_core.dic'
dictionary named 'cif_core.dic' version 2.4.1 from 2010-06-29.

Automatic conversion script
Id: cif_fix_enum 1527 2010-12-29 10:47:43Z saulius 
;
_cod_database_code 4300790

loop_
_symmetry_equiv_pos_as_xyz
'x, y, z'
'-x, -y, -z'

loop_
_atom_site_label
_atom_site_type_symbol
_atom_site_fract_x
_atom_site_fract_y
_atom_site_fract_z
_atom_site_U_iso_or_equiv
_atom_site_adp_type
_atom_site_occupancy
_atom_site_symmetry_multiplicity
_atom_site_calc_flag
_atom_site_refinement_flags
_atom_site_disorder_assembly
_atom_site_disorder_group
Ag1 Ag 0.60761(3) 0.84618(2) 0.79119(2) 0.02972(10) Uani 1 1 d . . .
S1 S 0.64265(12) 0.81397(11) 0.55179(9) 0.0443(2) Uani 1 1 d . . .
S2 S 0.92238(9) 0.22250(8) 0.73360(7) 0.02728(17) Uani 1 1 d . . .
F1 F 0.6967(3) 0.3164(3) 0.6861(2) 0.0580(7) Uani 1 1 d . . .
F2 F 0.8919(3) 0.3907(2) 0.5790(2) 0.0472(5) Uani 1 1 d . . .
F3 F 0.7211(3) 0.1885(3) 0.5456(2) 0.0571(7) Uani 1 1 d . . .
O1 O 0.3432(3) 0.6666(2) 0.9244(2) 0.0294(5) Uani 1 1 d . . .
O2 O 0.8054(4) 0.1037(3) 0.7747(2) 0.0443(6) Uani 1 1 d . . .
O3 O 0.9934(4) 0.3303(3) 0.8220(2) 0.0483(7) Uani 1 1 d . . .
O4 O 1.0292(3) 0.1965(3) 0.6584(2) 0.0441(6) Uani 1 1 d . . .
N1 N 0.7971(3) 0.7667(3) 0.7961(2) 0.0251(5) Uani 1 1 d . . .
N2 N 0.4162(3) 0.9161(3) 0.8207(2) 0.0254(5) Uani 1 1 d . . .
C1 C 0.5693(4) 0.6385(3) 0.5252(3) 0.0261(6) Uani 1 1 d . . .
C2 C 0.6456(4) 0.5750(3) 0.4573(3) 0.0297(6) Uani 1 1 d . . .
H2 H 0.7445 0.6258 0.4280 0.036 Uiso 1 1 calc R . .
C3 C 0.4243(4) 0.5627(3) 0.5669(3) 0.0279(6) Uani 1 1 d . . .
H3 H 0.3723 0.6063 0.6128 0.033 Uiso 1 1 calc R . .
C4 C 0.8432(5) 0.8477(4) 0.5979(3) 0.0373(8) Uani 1 1 d . . .
H4A H 0.8950 0.8301 0.5292 0.045 Uiso 1 1 calc R . .
H4B H 0.8962 0.9446 0.6225 0.045 Uiso 1 1 calc R . .
C5 C 0.8724(4) 0.7685(3) 0.6977(3) 0.0259(6) Uani 1 1 d . . .
C6 C 0.9745(4) 0.7004(3) 0.6891(3) 0.0343(7) Uani 1 1 d . . .
H6 H 1.0260 0.7029 0.6190 0.041 Uiso 1 1 calc R . .
C7 C 1.0017(4) 0.6286(4) 0.7827(4) 0.0400(8) Uani 1 1 d . . .
H7 H 1.0707 0.5807 0.7774 0.048 Uiso 1 1 calc R . .
C8 C 0.9266(4) 0.6282(3) 0.8834(4) 0.0384(8) Uani 1 1 d . . .
H8 H 0.9437 0.5808 0.9495 0.046 Uiso 1 1 calc R . .
C9 C 0.8262(4) 0.6979(3) 0.8868(3) 0.0309(7) Uani 1 1 d . . .
H9 H 0.7748 0.6973 0.9566 0.037 Uiso 1 1 calc R . .
C10 C 0.3856(4) 1.0001(3) 0.7447(3) 0.0297(6) Uani 1 1 d . . .
H10 H 0.4450 1.0228 0.6778 0.036 Uiso 1 1 calc R . .
C11 C 0.2727(4) 1.0544(3) 0.7597(3) 0.0321(7) Uani 1 1 d . . .
H11 H 0.2533 1.1123 0.7038 0.039 Uiso 1 1 calc R . .
C12 C 0.1875(4) 1.0230(3) 0.8581(3) 0.0319(7) Uani 1 1 d . . .
H12 H 0.1098 1.0604 0.8715 0.038 Uiso 1 1 calc R . .
C13 C 0.2171(4) 0.9364(3) 0.9367(3) 0.0267(6) Uani 1 1 d . . .
H13 H 0.1603 0.9139 1.0049 0.032 Uiso 1 1 calc R . .
C14 C 0.3305(3) 0.8832(3) 0.9146(3) 0.0235(5) Uani 1 1 d . . .
C15 C 0.3662(4) 0.7865(3) 0.9958(3) 0.0261(6) Uani 1 1 d . . .
H15A H 0.4778 0.8269 1.0331 0.031 Uiso 1 1 calc R . .
H15B H 0.2932 0.7649 1.0593 0.031 Uiso 1 1 calc R . .
C16 C 0.4223(3) 0.5859(3) 0.9668(3) 0.0216(5) Uani 1 1 d . . .
C17 C 0.4247(4) 0.4870(3) 0.8862(3) 0.0243(6) Uani 1 1 d . . .
H17 H 0.3728 0.4781 0.8083 0.029 Uiso 1 1 calc R . .
C18 C 0.5024(4) 0.4009(3) 0.9183(3) 0.0244(6) Uani 1 1 d . . .
H18 H 0.5043 0.3339 0.8627 0.029 Uiso 1 1 calc R . .
C19 C 0.8018(4) 0.2825(4) 0.6311(3) 0.0353(7) Uani 1 1 d . . .

loop_
_atom_site_aniso_label
_atom_site_aniso_U_11
_atom_site_aniso_U_22
_atom_site_aniso_U_33
_atom_site_aniso_U_23
_atom_site_aniso_U_13
_atom_site_aniso_U_12
Ag1 0.02569(14) 0.03110(14) 0.03600(15) 0.00255(10) 0.01083(10) 0.01324(10)
S1 0.0434(5) 0.0490(5) 0.0382(5) 0.0026(4) 0.0044(4) 0.0148(4)
S2 0.0303(4) 0.0256(4) 0.0287(4) 0.0069(3) 0.0098(3) 0.0120(3)
F1 0.0552(15) 0.0873(19) 0.0547(15) 0.0134(13) 0.0162(12) 0.0507(15)
F2 0.0666(15) 0.0414(12) 0.0397(12) 0.0171(10) 0.0125(11) 0.0249(11)
F3 0.0555(15) 0.0635(16) 0.0441(13) -0.0095(12) -0.0134(11) 0.0174(13)
O1 0.0329(11) 0.0199(10) 0.0385(12) 0.0031(9) 0.0021(9) 0.0138(9)
O2 0.0536(16) 0.0327(13) 0.0449(15) 0.0137(11) 0.0245(13) 0.0095(12)
O3 0.0611(18) 0.0409(14) 0.0382(14) -0.0024(11) -0.0104(13) 0.0174(13)
O4 0.0454(15) 0.0556(16) 0.0466(15) 0.0177(12) 0.0240(12) 0.0316(13)
N1 0.0214(11) 0.0238(12) 0.0299(13) 0.0058(10) 0.0084(10) 0.0067(9)
N2 0.0222(12) 0.0257(12) 0.0298(13) 0.0038(10) 0.0080(10) 0.0093(10)
C1 0.0310(15) 0.0254(14) 0.0196(13) 0.0019(11) 0.0006(11) 0.0081(12)
C2 0.0283(15) 0.0309(15) 0.0275(15) 0.0038(12) 0.0089(12) 0.0069(12)
C3 0.0294(15) 0.0311(15) 0.0237(14) 0.0018(11) 0.0051(12) 0.0116(12)
C4 0.048(2) 0.0362(18) 0.0306(16) 0.0066(14) 0.0183(15) 0.0158(16)
C5 0.0225(13) 0.0217(13) 0.0305(15) -0.0006(11) 0.0065(11) 0.0042(11)
C6 0.0282(15) 0.0331(16) 0.0406(18) -0.0101(14) 0.0057(13) 0.0109(13)
C7 0.0311(17) 0.0297(16) 0.061(2) -0.0106(16) -0.0060(16) 0.0162(14)
C8 0.0336(17) 0.0268(16) 0.051(2) 0.0070(14) -0.0086(15) 0.0091(13)
C9 0.0248(14) 0.0303(15) 0.0329(16) 0.0086(13) 0.0047(12) 0.0041(12)
C10 0.0284(15) 0.0309(15) 0.0292(15) 0.0069(12) 0.0059(12) 0.0096(12)
C11 0.0299(16) 0.0320(16) 0.0349(17) 0.0067(13) -0.0017(13) 0.0130(13)
C12 0.0280(15) 0.0317(16) 0.0392(18) 0.0014(13) 0.0017(13) 0.0152(13)
C13 0.0238(14) 0.0262(14) 0.0310(15) 0.0013(12) 0.0065(11) 0.0099(11)
C14 0.0219(13) 0.0227(13) 0.0258(14) 0.0021(11) 0.0044(11) 0.0079(11)
C15 0.0299(15) 0.0242(14) 0.0269(14) 0.0026(11) 0.0089(12) 0.0119(12)
C16 0.0205(12) 0.0192(12) 0.0270(14) 0.0071(10) 0.0050(10) 0.0087(10)
C17 0.0280(14) 0.0241(13) 0.0206(13) 0.0051(10) 0.0018(11) 0.0095(11)
C18 0.0292(14) 0.0211(13) 0.0243(14) 0.0027(11) 0.0074(11) 0.0102(11)
C19 0.0370(17) 0.0419(18) 0.0311(16) 0.0051(14) 0.0052(14) 0.0191(15)

loop_
_atom_type_symbol
_atom_type_description
_atom_type_scat_dispersion_real
_atom_type_scat_dispersion_imag
_atom_type_scat_source
C C 0.0033 0.0016 'International Tables Vol C Tables 4.2.6.8 and 6.1.1.4'
H H 0.0000 0.0000 'International Tables Vol C Tables 4.2.6.8 and 6.1.1.4'
N N 0.0061 0.0033 'International Tables Vol C Tables 4.2.6.8 and 6.1.1.4'
O O 0.0106 0.0060 'International Tables Vol C Tables 4.2.6.8 and 6.1.1.4'
F F 0.0171 0.0103 'International Tables Vol C Tables 4.2.6.8 and 6.1.1.4'
S S 0.1246 0.1234 'International Tables Vol C Tables 4.2.6.8 and 6.1.1.4'
Ag Ag -0.8971 1.1015 'International Tables Vol C Tables 4.2.6.8 and 6.1.1.4'

loop_
_geom_angle_atom_site_label_1
_geom_angle_atom_site_label_2
_geom_angle_atom_site_label_3
_geom_angle
_geom_angle_site_symmetry_1
_geom_angle_site_symmetry_3
_geom_angle_publ_flag
N2 Ag1 N1 169.30(10) . . ?
N2 Ag1 S1 113.01(7) . . ?
N1 Ag1 S1 77.33(7) . . ?
C4 S1 C1 100.88(17) . . ?
C4 S1 Ag1 85.79(12) . . ?
C1 S1 Ag1 103.27(11) . . ?
O3 S2 O4 116.32(19) . . ?
O3 S2 O2 114.29(18) . . ?
O4 S2 O2 114.32(17) . . ?
O3 S2 C19 104.19(17) . . ?
O4 S2 C19 102.53(16) . . ?
O2 S2 C19 102.75(18) . . ?
C16 O1 C15 117.0(2) . . ?
C9 N1 C5 117.9(3) . . ?
C9 N1 Ag1 122.4(2) . . ?
C5 N1 Ag1 118.9(2) . . ?
C14 N2 C10 118.3(3) . . ?
C14 N2 Ag1 122.7(2) . . ?
C10 N2 Ag1 119.0(2) . . ?
C3 C1 C2 119.6(3) . . ?
C3 C1 S1 118.0(2) . . ?
C2 C1 S1 122.2(2) . . ?
C3 C2 C1 119.3(3) 2_666 . ?
C3 C2 H2 120.4 2_666 . ?
C1 C2 H2 120.4 . . ?
C2 C3 C1 121.1(3) 2_666 . ?
C2 C3 H3 119.5 2_666 . ?
C1 C3 H3 119.5 . . ?
C5 C4 S1 115.5(2) . . ?
C5 C4 H4A 108.4 . . ?
S1 C4 H4A 108.4 . . ?
C5 C4 H4B 108.4 . . ?
S1 C4 H4B 108.4 . . ?
H4A C4 H4B 107.5 . . ?
N1 C5 C6 121.4(3) . . ?
N1 C5 C4 118.0(3) . . ?
C6 C5 C4 120.6(3) . . ?
C5 C6 C7 120.0(3) . . ?
C5 C6 H6 120.0 . . ?
C7 C6 H6 120.0 . . ?
C8 C7 C6 118.6(3) . . ?
C8 C7 H7 120.7 . . ?
C6 C7 H7 120.7 . . ?
C7 C8 C9 118.7(3) . . ?
C7 C8 H8 120.6 . . ?
C9 C8 H8 120.6 . . ?
N1 C9 C8 123.4(3) . . ?
N1 C9 H9 118.3 . . ?
C8 C9 H9 118.3 . . ?
N2 C10 C11 122.9(3) . . ?
N2 C10 H10 118.5 . . ?
C11 C10 H10 118.5 . . ?
C10 C11 C12 118.7(3) . . ?
C10 C11 H11 120.7 . . ?
C12 C11 H11 120.7 . . ?
C11 C12 C13 119.1(3) . . ?
C11 C12 H12 120.5 . . ?
C13 C12 H12 120.5 . . ?
C14 C13 C12 119.1(3) . . ?
C14 C13 H13 120.4 . . ?
C12 C13 H13 120.4 . . ?
N2 C14 C13 121.9(3) . . ?
N2 C14 C15 116.5(3) . . ?
C13 C14 C15 121.7(3) . . ?
O1 C15 C14 107.2(2) . . ?
O1 C15 H15A 110.3 . . ?
C14 C15 H15A 110.3 . . ?
O1 C15 H15B 110.3 . . ?
C14 C15 H15B 110.3 . . ?
H15A C15 H15B 108.5 . . ?
O1 C16 C17 115.5(3) . . ?
O1 C16 C18 124.5(3) . 2_667 ?
C17 C16 C18 120.0(3) . 2_667 ?
C16 C17 C18 120.7(3) . . ?
C16 C17 H17 119.7 . . ?
C18 C17 H17 119.7 . . ?
C17 C18 C16 119.4(3) . 2_667 ?
C17 C18 H18 120.3 . . ?
C16 C18 H18 120.3 2_667 . ?
F2 C19 F1 107.1(3) . . ?
F2 C19 F3 107.4(3) . . ?
F1 C19 F3 108.0(3) . . ?
F2 C19 S2 111.6(3) . . ?
F1 C19 S2 111.5(2) . . ?
F3 C19 S2 111.0(3) . . ?

loop_
_geom_bond_atom_site_label_1
_geom_bond_atom_site_label_2
_geom_bond_distance
_geom_bond_site_symmetry_2
_geom_bond_publ_flag
Ag1 N2 2.174(3) . ?
Ag1 N1 2.180(3) . ?
Ag1 S1 2.7858(10) . ?
S1 C4 1.745(4) . ?
S1 C1 1.756(3) . ?
S2 O3 1.427(3) . ?
S2 O4 1.437(3) . ?
S2 O2 1.439(3) . ?
S2 C19 1.819(4) . ?
F1 C19 1.331(4) . ?
F2 C19 1.330(4) . ?
F3 C19 1.332(4) . ?
O1 C16 1.386(3) . ?
O1 C15 1.440(4) . ?
N1 C9 1.346(4) . ?
N1 C5 1.350(4) . ?
N2 C14 1.345(4) . ?
N2 C10 1.349(4) . ?
C1 C3 1.391(4) . ?
C1 C2 1.394(4) . ?
C2 C3 1.384(5) 2_666 ?
C2 H2 0.9500 . ?
C3 C2 1.384(5) 2_666 ?
C3 H3 0.9500 . ?
C4 C5 1.497(5) . ?
C4 H4A 0.9900 . ?
C4 H4B 0.9900 . ?
C5 C6 1.383(4) . ?
C6 C7 1.387(6) . ?
C6 H6 0.9500 . ?
C7 C8 1.375(6) . ?
C7 H7 0.9500 . ?
C8 C9 1.378(5) . ?
C8 H8 0.9500 . ?
C9 H9 0.9500 . ?
C10 C11 1.371(5) . ?
C10 H10 0.9500 . ?
C11 C12 1.385(5) . ?
C11 H11 0.9500 . ?
C12 C13 1.386(5) . ?
C12 H12 0.9500 . ?
C13 C14 1.384(4) . ?
C13 H13 0.9500 . ?
C14 C15 1.510(4) . ?
C15 H15A 0.9900 . ?
C15 H15B 0.9900 . ?
C16 C17 1.390(4) . ?
C16 C18 1.398(4) 2_667 ?
C17 C18 1.394(4) . ?
C17 H17 0.9500 . ?
C18 C16 1.398(4) 2_667 ?
C18 H18 0.9500 . ?

loop_
_geom_torsion_atom_site_label_1
_geom_torsion_atom_site_label_2
_geom_torsion_atom_site_label_3
_geom_torsion_atom_site_label_4
_geom_torsion
_geom_torsion_site_symmetry_1
_geom_torsion_site_symmetry_2
_geom_torsion_site_symmetry_3
_geom_torsion_site_symmetry_4
_geom_torsion_publ_flag
N2 Ag1 S1 C4 151.83(14) . . . . ?
N1 Ag1 S1 C4 -31.06(14) . . . . ?
N2 Ag1 S1 C1 -107.97(14) . . . . ?
N1 Ag1 S1 C1 69.14(13) . . . . ?
N2 Ag1 N1 C9 11.2(6) . . . . ?
S1 Ag1 N1 C9 -154.3(3) . . . . ?
N2 Ag1 N1 C5 -178.9(4) . . . . ?
S1 Ag1 N1 C5 15.6(2) . . . . ?
N1 Ag1 N2 C14 -15.3(6) . . . . ?
S1 Ag1 N2 C14 149.3(2) . . . . ?
N1 Ag1 N2 C10 162.0(4) . . . . ?
S1 Ag1 N2 C10 -33.4(2) . . . . ?
C4 S1 C1 C3 135.3(3) . . . . ?
Ag1 S1 C1 C3 47.1(3) . . . . ?
C4 S1 C1 C2 -49.3(3) . . . . ?
Ag1 S1 C1 C2 -137.5(3) . . . . ?
C3 C1 C2 C3 -0.3(5) . . . 2_666 ?
S1 C1 C2 C3 -175.7(2) . . . 2_666 ?
C2 C1 C3 C2 0.3(5) . . . 2_666 ?
S1 C1 C3 C2 175.9(3) . . . 2_666 ?
C1 S1 C4 C5 -53.4(3) . . . . ?
Ag1 S1 C4 C5 49.3(2) . . . . ?
C9 N1 C5 C6 0.9(4) . . . . ?
Ag1 N1 C5 C6 -169.4(2) . . . . ?
C9 N1 C5 C4 -178.5(3) . . . . ?
Ag1 N1 C5 C4 11.2(4) . . . . ?
S1 C4 C5 N1 -51.2(4) . . . . ?
S1 C4 C5 C6 129.4(3) . . . . ?
N1 C5 C6 C7 -0.1(5) . . . . ?
C4 C5 C6 C7 179.3(3) . . . . ?
C5 C6 C7 C8 -0.7(5) . . . . ?
C6 C7 C8 C9 0.7(5) . . . . ?
C5 N1 C9 C8 -0.9(5) . . . . ?
Ag1 N1 C9 C8 169.1(2) . . . . ?
C7 C8 C9 N1 0.1(5) . . . . ?
C14 N2 C10 C11 0.7(5) . . . . ?
Ag1 N2 C10 C11 -176.7(3) . . . . ?
N2 C10 C11 C12 0.9(5) . . . . ?
C10 C11 C12 C13 -1.1(5) . . . . ?
C11 C12 C13 C14 -0.2(5) . . . . ?
C10 N2 C14 C13 -2.1(4) . . . . ?
Ag1 N2 C14 C13 175.2(2) . . . . ?
C10 N2 C14 C15 178.7(3) . . . . ?
Ag1 N2 C14 C15 -4.0(4) . . . . ?
C12 C13 C14 N2 1.9(5) . . . . ?
C12 C13 C14 C15 -179.0(3) . . . . ?
C16 O1 C15 C14 157.0(2) . . . . ?
N2 C14 C15 O1 -56.8(3) . . . . ?
C13 C14 C15 O1 124.0(3) . . . . ?
C15 O1 C16 C17 -167.4(3) . . . . ?
C15 O1 C16 C18 12.2(4) . . . 2_667 ?
O1 C16 C17 C18 179.2(3) . . . . ?
C18 C16 C17 C18 -0.4(5) 2_667 . . . ?
C16 C17 C18 C16 0.4(5) . . . 2_667 ?
O3 S2 C19 F2 63.3(3) . . . . ?
O4 S2 C19 F2 -58.4(3) . . . . ?
O2 S2 C19 F2 -177.2(2) . . . . ?
O3 S2 C19 F1 -56.4(3) . . . . ?
O4 S2 C19 F1 -178.1(3) . . . . ?
O2 S2 C19 F1 63.1(3) . . . . ?
O3 S2 C19 F3 -177.0(3) . . . . ?
O4 S2 C19 F3 61.4(3) . . . . ?
O2 S2 C19 F3 -57.5(3) . . . . ?
